data_7701941
loop_
_publ_author_name
'Mandal, Rajorshi'
'Garai, Abhijit'
'Biradha, Kumar'

_publ_section_title
;
 Solid or Gel? Which one Works Better for [2+2] Photochemical
 Polymerization in Pyridine Appended Flexible Phenylene 1,4-bis-olefins by
 Ag&#x2026;Ag Interactions
;
_journal_name_full 'Dalton Transactions'
_journal_paper_doi 10.1039/C9DT04304G
_journal_year 2019
_chemical_formula_sum 'C24 H22 Ag N5 O6'
_chemical_formula_weight 584.33
_space_group_crystal_system triclinic
_space_group_IT_number 2
_space_group_name_Hall '-P 1'
_space_group_name_H-M_alt 'P -1'
_atom_sites_solution_hydrogens mixed
_audit_creation_method SHELXL-2018/3
_audit_update_record
;
2019-10-04 deposited with the CCDC.	2019-11-14 downloaded from the CCDC.
;
_cell_angle_alpha 92.891(2)
_cell_angle_beta 94.362(2)
_cell_angle_gamma 102.096(2)
_cell_formula_units_Z 2
_cell_length_a 6.8255(5)
_cell_length_b 8.4378(6)
_cell_length_c 21.0383(15)
_cell_measurement_reflns_used 4649
_cell_measurement_temperature 293(2)
_cell_measurement_theta_max 26.252
_cell_measurement_theta_min 1.946
_cell_volume 1178.57(15)
_computing_structure_refinement 'SHELXL-2018/3 (Sheldrick, 2018)'
_computing_structure_solution 'SHELXT 2014/5 (Sheldrick, 2014)'
_diffrn_ambient_temperature 293(2)
_diffrn_measured_fraction_theta_full 0.992
_diffrn_measured_fraction_theta_max 0.975
_diffrn_measurement_device_type 'Bruker Apex-2 CCD'
_diffrn_measurement_method hemisphere
_diffrn_radiation_type MoK\a
_diffrn_radiation_wavelength 0.71073
_diffrn_reflns_av_R_equivalents 0.0902
_diffrn_reflns_av_unetI/netI 0.0771
_diffrn_reflns_Laue_measured_fraction_full 0.992
_diffrn_reflns_Laue_measured_fraction_max 0.975
_diffrn_reflns_limit_h_max 8
_diffrn_reflns_limit_h_min -8
_diffrn_reflns_limit_k_max 7
_diffrn_reflns_limit_k_min -10
_diffrn_reflns_limit_l_max 26
_diffrn_reflns_limit_l_min -26
_diffrn_reflns_number 15004
_diffrn_reflns_point_group_measured_fraction_full 0.992
_diffrn_reflns_point_group_measured_fraction_max 0.975
_diffrn_reflns_theta_full 25.242
_diffrn_reflns_theta_max 26.252
_diffrn_reflns_theta_min 1.946
_exptl_absorpt_coefficient_mu 0.907
_exptl_absorpt_correction_T_max 0.834
_exptl_absorpt_correction_T_min 0.779
_exptl_absorpt_correction_type empirical
_exptl_absorpt_process_details sadabs
_exptl_crystal_colour White
_exptl_crystal_density_diffrn 1.647
_exptl_crystal_description Needle
_exptl_crystal_F_000 592
_exptl_crystal_size_max 0.28
_exptl_crystal_size_mid 0.23
_exptl_crystal_size_min 0.20
_refine_diff_density_max 0.886
_refine_diff_density_min -1.232
_refine_diff_density_rms 0.123
_refine_ls_extinction_method none
_refine_ls_goodness_of_fit_ref 0.882
_refine_ls_hydrogen_treatment constr
_refine_ls_matrix_type full
_refine_ls_number_parameters 328
_refine_ls_number_reflns 4649
_refine_ls_number_restraints 0
_refine_ls_restrained_S_all 0.882
_refine_ls_R_factor_all 0.0526
_refine_ls_R_factor_gt 0.0395
_refine_ls_shift/su_max 0.002
_refine_ls_shift/su_mean 0.000
_refine_ls_structure_factor_coef Fsqd
_refine_ls_weighting_details 'w=1/[\s^2^(Fo^2^)+(0.0546P)^2^+0.3340P] where P=(Fo^2^+2Fc^2^)/3'
_refine_ls_weighting_scheme calc
_refine_ls_wR_factor_gt 0.0881
_refine_ls_wR_factor_ref 0.0968
_reflns_Friedel_coverage 0.000
_reflns_number_gt 3804
_reflns_number_total 4649
_reflns_threshold_expression 'I > 2\s(I)'
_cod_data_source_file c9dt04304g2.cif
_cod_data_source_block CP-1
_cod_database_code 7701941
_shelx_shelxl_version_number 2018/3
_shelx_space_group_comment
;
The symmetry employed for this shelxl refinement is uniquely defined
by the following loop, which should always be used as a source of
symmetry information in preference to the above space-group names.
They are only intended as comments.
;

loop_
_space_group_symop_operation_xyz
'x, y, z'
'-x, -y, -z'

loop_
_atom_site_label
_atom_site_type_symbol
_atom_site_fract_x
_atom_site_fract_y
_atom_site_fract_z
_atom_site_U_iso_or_equiv
_atom_site_adp_type
_atom_site_occupancy
_atom_site_site_symmetry_order
_atom_site_calc_flag
_atom_site_refinement_flags_posn
_atom_site_refinement_flags_adp
Ag1 Ag 0.24919(4) 0.55885(3) 0.51636(2) 0.02145(11) Uani 1 1 d . .
O21A O 0.3341(4) 1.1943(3) 0.82294(12) 0.0262(6) Uani 1 1 d . .
O21B O 0.2344(3) 0.1964(3) 0.16022(11) 0.0256(6) Uani 1 1 d . .
O100 O -0.0236(4) 0.2626(3) 0.66592(11) 0.0292(6) Uani 1 1 d . .
O101 O -0.0414(4) 0.2510(3) 0.56222(11) 0.0291(6) Uani 1 1 d . .
N11A N 0.2951(4) 0.7769(3) 0.58056(13) 0.0155(6) Uani 1 1 d . .
O102 O 0.2231(4) 0.3955(3) 0.61773(12) 0.0300(6) Uani 1 1 d . .
N21B N 0.1213(4) 0.4022(3) 0.20787(12) 0.0163(6) Uani 1 1 d . .
H21B H 0.026602 0.455303 0.207630 0.020 Uiso 1 1 calc R U
N21A N 0.4891(4) 0.9913(3) 0.79642(12) 0.0178(6) Uani 1 1 d . .
H21A H 0.599072 0.956663 0.799532 0.021 Uiso 1 1 calc R U
N11B N 0.2436(4) 0.4009(3) 0.43197(13) 0.0185(6) Uani 1 1 d . .
N100 N 0.0517(4) 0.3028(3) 0.61533(13) 0.0193(6) Uani 1 1 d . .
C11B C 0.2581(4) 0.3718(4) 0.31804(15) 0.0152(7) Uani 1 1 d . .
C11A C 0.3317(4) 0.9108(4) 0.68563(15) 0.0144(7) Uani 1 1 d . .
C26B C -0.5122(5) -0.1305(4) -0.04456(15) 0.0161(7) Uani 1 1 d . .
H26B H -0.519425 -0.217761 -0.074114 0.019 Uiso 1 1 calc R U
C24B C -0.3217(5) 0.0569(4) 0.04055(15) 0.0144(7) Uani 1 1 d . .
C22B C -0.0846(5) 0.2440(4) 0.12156(15) 0.0155(7) Uani 1 1 d . .
H22B H -0.169403 0.317000 0.122400 0.019 Uiso 1 1 calc R U
C23B C -0.1351(5) 0.1117(4) 0.08229(15) 0.0163(7) Uani 1 1 d . .
H23B H -0.041615 0.046004 0.081008 0.020 Uiso 1 1 calc R U
C25B C -0.3391(5) -0.0737(4) -0.00480(15) 0.0164(7) Uani 1 1 d . .
H25B H -0.230638 -0.123532 -0.008180 0.020 Uiso 1 1 calc R U
C15B C 0.2095(4) 0.2028(4) 0.32018(16) 0.0173(7) Uani 1 1 d . .
H15B H 0.196346 0.136055 0.282875 0.021 Uiso 1 1 calc R U
C22A C 0.6668(5) 1.2052(4) 0.87076(15) 0.0172(7) Uani 1 1 d . .
H22A H 0.778068 1.157632 0.870808 0.021 Uiso 1 1 calc R U
C15A C 0.3724(5) 1.0614(4) 0.65912(15) 0.0170(7) Uani 1 1 d . .
H15A H 0.399123 1.157050 0.685243 0.020 Uiso 1 1 calc R U
C26A C 0.8129(5) 1.5361(4) 0.99973(16) 0.0192(7) Uani 1 1 d . .
H26A H 0.686624 1.561373 0.999598 0.023 Uiso 1 1 calc R U
C23A C 0.6754(5) 1.3369(4) 0.90839(15) 0.0186(7) Uani 1 1 d . .
H23A H 0.562548 1.382564 0.905747 0.022 Uiso 1 1 calc R U
C12A C 0.2962(4) 0.7737(4) 0.64439(15) 0.0144(7) Uani 1 1 d . .
H12A H 0.271625 0.672930 0.661750 0.017 Uiso 1 1 calc R U
C12B C 0.2740(5) 0.4646(4) 0.37478(15) 0.0167(7) Uani 1 1 d . .
H12B H 0.307303 0.577006 0.373757 0.020 Uiso 1 1 calc R U
C25A C 1.0362(5) 1.3850(4) 0.95498(16) 0.0177(7) Uani 1 1 d . .
H25A H 1.062468 1.308921 0.925073 0.021 Uiso 1 1 calc R U
C14B C 0.1810(5) 0.1357(4) 0.37858(15) 0.0178(7) Uani 1 1 d . .
H14B H 0.152080 0.023551 0.380931 0.021 Uiso 1 1 calc R U
C24A C 0.8440(5) 1.4192(4) 0.95397(15) 0.0161(7) Uani 1 1 d . .
C21A C 0.4830(5) 1.1314(4) 0.82837(15) 0.0176(7) Uani 1 1 d . .
C13B C 0.1959(5) 0.2369(4) 0.43293(16) 0.0180(7) Uani 1 1 d . .
H13B H 0.172422 0.191074 0.471673 0.022 Uiso 1 1 calc R U
C13A C 0.3302(5) 0.9228(4) 0.55624(15) 0.0173(7) Uani 1 1 d . .
H13A H 0.325770 0.927262 0.512090 0.021 Uiso 1 1 calc R U
C21B C 0.1050(5) 0.2783(4) 0.16438(15) 0.0162(7) Uani 1 1 d . .
C16A C 0.3170(5) 0.8953(4) 0.75666(15) 0.0186(7) Uani 1 1 d . .
H16A H 0.196257 0.928723 0.768367 0.022 Uiso 1 1 calc R U
H16B H 0.303543 0.781957 0.765457 0.022 Uiso 1 1 calc R U
C16B C 0.2926(5) 0.4519(4) 0.25586(15) 0.0194(7) Uani 1 1 d . .
H16C H 0.319163 0.568888 0.264231 0.023 Uiso 1 1 calc R U
H16D H 0.410665 0.424637 0.239000 0.023 Uiso 1 1 calc R U
C14A C 0.3725(5) 1.0664(4) 0.59368(15) 0.0180(7) Uani 1 1 d . .
H14A H 0.400844 1.165458 0.575118 0.022 Uiso 1 1 calc R U
O1W O 0.7899(4) 0.5465(3) 0.22726(12) 0.0241(6) Uani 1 1 d G .
H1WA H 0.752341 0.617745 0.204942 0.036 Uiso 1 1 d G U
H1WB H 0.864933 0.600938 0.258416 0.036 Uiso 1 1 d G U

loop_
_atom_site_aniso_label
_atom_site_aniso_U_11
_atom_site_aniso_U_22
_atom_site_aniso_U_33
_atom_site_aniso_U_23
_atom_site_aniso_U_13
_atom_site_aniso_U_12
Ag1 0.02637(16) 0.01913(16) 0.01746(16) -0.00502(11) -0.00214(11) 0.00468(11)
O21A 0.0257(13) 0.0197(13) 0.0321(14) -0.0014(11) -0.0109(11) 0.0075(11)
O21B 0.0211(12) 0.0357(15) 0.0228(13) -0.0064(11) -0.0030(10) 0.0160(11)
O100 0.0402(15) 0.0277(15) 0.0206(14) 0.0040(11) 0.0067(12) 0.0074(12)
O101 0.0354(14) 0.0326(15) 0.0192(13) -0.0020(11) -0.0062(11) 0.0111(12)
N11A 0.0093(12) 0.0195(15) 0.0171(14) -0.0028(12) -0.0005(11) 0.0032(11)
O102 0.0295(14) 0.0170(13) 0.0401(16) 0.0030(12) -0.0020(12) -0.0010(11)
N21B 0.0146(13) 0.0181(15) 0.0160(14) 0.0007(12) -0.0018(11) 0.0039(11)
N21A 0.0175(13) 0.0202(15) 0.0153(14) -0.0012(12) -0.0022(11) 0.0048(12)
N11B 0.0173(14) 0.0184(15) 0.0183(15) -0.0027(12) -0.0018(11) 0.0025(12)
N100 0.0249(15) 0.0127(15) 0.0212(16) 0.0014(12) -0.0008(13) 0.0067(12)
C11B 0.0078(14) 0.0192(17) 0.0173(17) -0.0009(14) -0.0027(12) 0.0021(13)
C11A 0.0090(14) 0.0187(17) 0.0153(16) 0.0019(14) -0.0027(12) 0.0038(13)
C26B 0.0217(16) 0.0136(16) 0.0136(16) -0.0001(13) 0.0052(13) 0.0039(13)
C24B 0.0164(15) 0.0141(16) 0.0130(16) 0.0047(13) 0.0028(13) 0.0025(13)
C22B 0.0161(15) 0.0177(17) 0.0136(16) 0.0033(14) 0.0006(13) 0.0053(13)
C23B 0.0150(15) 0.0215(18) 0.0135(16) 0.0045(14) 0.0042(13) 0.0051(13)
C25B 0.0187(16) 0.0172(17) 0.0150(16) 0.0045(14) 0.0033(13) 0.0063(13)
C15B 0.0123(15) 0.0213(18) 0.0177(17) -0.0037(14) -0.0022(13) 0.0048(13)
C22A 0.0177(16) 0.0162(17) 0.0166(17) 0.0042(14) -0.0025(13) 0.0019(13)
C15A 0.0154(15) 0.0148(17) 0.0188(17) -0.0009(14) -0.0019(13) 0.0009(13)
C26A 0.0169(16) 0.0179(18) 0.0219(18) 0.0034(14) 0.0000(14) 0.0022(14)
C23A 0.0215(17) 0.0151(17) 0.0174(17) 0.0059(14) -0.0028(14) 0.0004(14)
C12A 0.0107(14) 0.0137(16) 0.0183(17) 0.0022(13) -0.0019(12) 0.0023(12)
C12B 0.0142(15) 0.0147(17) 0.0220(18) 0.0018(14) -0.0002(13) 0.0054(13)
C25A 0.0215(16) 0.0130(17) 0.0173(17) 0.0013(13) 0.0020(13) 0.0003(13)
C14B 0.0137(15) 0.0179(18) 0.0207(18) -0.0025(14) -0.0031(13) 0.0035(13)
C24A 0.0173(15) 0.0149(17) 0.0139(16) 0.0045(13) -0.0014(13) -0.0011(13)
C21A 0.0223(17) 0.0170(17) 0.0118(16) 0.0033(14) -0.0043(13) 0.0020(14)
C13B 0.0160(16) 0.0223(19) 0.0177(17) 0.0055(14) -0.0005(13) 0.0088(14)
C13A 0.0183(16) 0.0220(18) 0.0120(16) 0.0053(14) -0.0007(13) 0.0050(14)
C21B 0.0182(16) 0.0181(18) 0.0130(16) 0.0035(14) 0.0032(13) 0.0043(14)
C16A 0.0202(16) 0.0165(17) 0.0170(17) -0.0005(14) -0.0002(13) 0.0003(14)
C16B 0.0168(16) 0.0233(19) 0.0163(17) -0.0010(14) -0.0026(13) 0.0020(14)
C14A 0.0194(16) 0.0156(17) 0.0186(17) 0.0045(14) -0.0015(14) 0.0030(14)
O1W 0.0274(13) 0.0203(13) 0.0259(14) 0.0010(11) -0.0041(11) 0.0100(11)

loop_
_atom_type_symbol
_atom_type_description
_atom_type_scat_dispersion_real
_atom_type_scat_dispersion_imag
_atom_type_scat_source
C C 0.0033 0.0016 'International Tables Vol C Tables 4.2.6.8 and 6.1.1.4'
H H 0.0000 0.0000 'International Tables Vol C Tables 4.2.6.8 and 6.1.1.4'
Ag Ag -0.8971 1.1015 'International Tables Vol C Tables 4.2.6.8 and 6.1.1.4'
N N 0.0061 0.0033 'International Tables Vol C Tables 4.2.6.8 and 6.1.1.4'
O O 0.0106 0.0060 'International Tables Vol C Tables 4.2.6.8 and 6.1.1.4'

loop_
_geom_angle_atom_site_label_1
_geom_angle_atom_site_label_2
_geom_angle_atom_site_label_3
_geom_angle
_geom_angle_site_symmetry_1
_geom_angle_site_symmetry_3
N11B Ag1 N11A 161.36(11) . .
N11B Ag1 O102 110.94(10) . .
N11A Ag1 O102 86.84(9) . .
N11B Ag1 Ag1 81.08(7) . 2_566
N11A Ag1 Ag1 105.49(7) . 2_566
O102 Ag1 Ag1 89.41(6) . 2_566
C13A N11A C12A 117.4(3) . .
C13A N11A Ag1 119.3(2) . .
C12A N11A Ag1 123.3(2) . .
N100 O102 Ag1 109.34(19) . .
C21B N21B C16B 123.1(3) . .
C21B N21B H21B 118.5 . .
C16B N21B H21B 118.5 . .
C21A N21A C16A 122.7(3) . .
C21A N21A H21A 118.7 . .
C16A N21A H21A 118.7 . .
C12B N11B C13B 117.7(3) . .
C12B N11B Ag1 120.1(2) . .
C13B N11B Ag1 122.1(2) . .
O100 N100 O101 120.6(3) . .
O100 N100 O102 119.7(3) . .
O101 N100 O102 119.8(3) . .
C12B C11B C15B 117.7(3) . .
C12B C11B C16B 120.6(3) . .
C15B C11B C16B 121.7(3) . .
C12A C11A C15A 117.6(3) . .
C12A C11A C16A 120.2(3) . .
C15A C11A C16A 122.2(3) . .
C25B C26B C24B 120.2(3) . 2_455
C25B C26B H26B 119.9 . .
C24B C26B H26B 119.9 2_455 .
C25B C24B C26B 118.0(3) . 2_455
C25B C24B C23B 119.8(3) . .
C26B C24B C23B 122.2(3) 2_455 .
C23B C22B C21B 121.3(3) . .
C23B C22B H22B 119.3 . .
C21B C22B H22B 119.3 . .
C22B C23B C24B 127.4(3) . .
C22B C23B H23B 116.3 . .
C24B C23B H23B 116.3 . .
C26B C25B C24B 121.9(3) . .
C26B C25B H25B 119.1 . .
C24B C25B H25B 119.1 . .
C14B C15B C11B 119.3(3) . .
C14B C15B H15B 120.3 . .
C11B C15B H15B 120.3 . .
C23A C22A C21A 121.3(3) . .
C23A C22A H22A 119.4 . .
C21A C22A H22A 119.4 . .
C14A C15A C11A 119.1(3) . .
C14A C15A H15A 120.4 . .
C11A C15A H15A 120.4 . .
C25A C26A C24A 122.1(3) 2_787 .
C25A C26A H26A 118.9 2_787 .
C24A C26A H26A 118.9 . .
C22A C23A C24A 127.0(3) . .
C22A C23A H23A 116.5 . .
C24A C23A H23A 116.5 . .
N11A C12A C11A 123.9(3) . .
N11A C12A H12A 118.1 . .
C11A C12A H12A 118.1 . .
N11B C12B C11B 123.6(3) . .
N11B C12B H12B 118.2 . .
C11B C12B H12B 118.2 . .
C26A C25A C24A 120.3(3) 2_787 .
C26A C25A H25A 119.9 2_787 .
C24A C25A H25A 119.9 . .
C13B C14B C15B 119.3(3) . .
C13B C14B H14B 120.3 . .
C15B C14B H14B 120.3 . .
C25A C24A C26A 117.6(3) . .
C25A C24A C23A 123.1(3) . .
C26A C24A C23A 119.3(3) . .
O21A C21A N21A 122.3(3) . .
O21A C21A C22A 122.7(3) . .
N21A C21A C22A 115.0(3) . .
N11B C13B C14B 122.3(3) . .
N11B C13B H13B 118.9 . .
C14B C13B H13B 118.9 . .
N11A C13A C14A 122.9(3) . .
N11A C13A H13A 118.5 . .
C14A C13A H13A 118.5 . .
O21B C21B N21B 123.3(3) . .
O21B C21B C22B 122.2(3) . .
N21B C21B C22B 114.5(3) . .
N21A C16A C11A 113.9(3) . .
N21A C16A H16A 108.8 . .
C11A C16A H16A 108.8 . .
N21A C16A H16B 108.8 . .
C11A C16A H16B 108.8 . .
H16A C16A H16B 107.7 . .
N21B C16B C11B 112.8(3) . .
N21B C16B H16C 109.0 . .
C11B C16B H16C 109.0 . .
N21B C16B H16D 109.0 . .
C11B C16B H16D 109.0 . .
H16C C16B H16D 107.8 . .
C13A C14A C15A 119.1(3) . .
C13A C14A H14A 120.5 . .
C15A C14A H14A 120.5 . .
H1WA O1W H1WB 104.5 . .

loop_
_geom_bond_atom_site_label_1
_geom_bond_atom_site_label_2
_geom_bond_distance
_geom_bond_site_symmetry_2
Ag1 N11B 2.159(3) .
Ag1 N11A 2.180(3) .
Ag1 O102 2.594(3) .
Ag1 Ag1 3.3453(5) 2_566
O21A C21A 1.242(4) .
O21B C21B 1.236(4) .
O100 N100 1.248(4) .
O101 N100 1.253(3) .
N11A C13A 1.339(4) .
N11A C12A 1.344(4) .
O102 N100 1.260(4) .
N21B C21B 1.335(4) .
N21B C16B 1.461(4) .
N21B H21B 0.8600 .
N21A C21A 1.341(4) .
N21A C16A 1.455(4) .
N21A H21A 0.8600 .
N11B C12B 1.355(4) .
N11B C13B 1.355(4) .
C11B C12B 1.378(4) .
C11B C15B 1.399(5) .
C11B C16B 1.514(5) .
C11A C12A 1.378(4) .
C11A C15A 1.397(5) .
C11A C16A 1.516(4) .
C26B C25B 1.377(4) .
C26B C24B 1.408(4) 2_455
C26B H26B 0.9300 .
C24B C25B 1.400(4) .
C24B C23B 1.466(4) .
C22B C23B 1.323(5) .
C22B C21B 1.486(4) .
C22B H22B 0.9300 .
C23B H23B 0.9300 .
C25B H25B 0.9300 .
C15B C14B 1.389(5) .
C15B H15B 0.9300 .
C22A C23A 1.320(5) .
C22A C21A 1.484(4) .
C22A H22A 0.9300 .
C15A C14A 1.380(4) .
C15A H15A 0.9300 .
C26A C25A 1.382(4) 2_787
C26A C24A 1.403(5) .
C26A H26A 0.9300 .
C23A C24A 1.468(4) .
C23A H23A 0.9300 .
C12A H12A 0.9300 .
C12B H12B 0.9300 .
C25A C24A 1.400(5) .
C25A H25A 0.9300 .
C14B C13B 1.376(5) .
C14B H14B 0.9300 .
C13B H13B 0.9300 .
C13A C14A 1.377(5) .
C13A H13A 0.9300 .
C16A H16A 0.9700 .
C16A H16B 0.9700 .
C16B H16C 0.9700 .
C16B H16D 0.9700 .
C14A H14A 0.9300 .
O1W H1WA 0.8498 .
O1W H1WB 0.8502 .
